data_7158683
loop_
_publ_author_name
'Kaehler, Tanja'
'Lorenz, Jonas'
'Ould, Darren'
'Engl, Dorothea'
'Santi, Micol'
'Gierlichs, Lukas'
'Wirth, Thomas'
'Melen, Rebecca'

_publ_section_title
;
 Borane promoted aryl transfer reaction for the synthesis of \a-aryl
 functionalised \b-hydroxy and \b-keto esters
;
_journal_name_full 'Organic &amp; Biomolecular Chemistry'
_journal_paper_doi 10.1039/D2OB00643J
_journal_year 2022
_chemical_formula_moiety 'C24 H17 F5 O2'
_chemical_formula_sum 'C24 H17 F5 O2'
_chemical_formula_weight 432.37
_chemical_name_systematic
;
(Z)-2-(perfluorophenyl)-1-(o-tolyl)prop-1-en-1-yl 2-methylbenzoate
;
_space_group_crystal_system triclinic
_space_group_IT_number 2
_space_group_name_Hall '-P 1'
_space_group_name_H-M_alt 'P -1'
_atom_sites_solution_hydrogens geom
_atom_sites_solution_primary direct
_audit_creation_method SHELXL-2018/3
_audit_update_record
;
2022-04-01 deposited with the CCDC.	2022-05-09 downloaded from the CCDC.
;
_cell_angle_alpha 101.373(6)
_cell_angle_beta 99.385(5)
_cell_angle_gamma 101.484(5)
_cell_formula_units_Z 2
_cell_length_a 7.8551(4)
_cell_length_b 7.9171(4)
_cell_length_c 17.1195(13)
_cell_measurement_reflns_used 3255
_cell_measurement_temperature 180(2)
_cell_measurement_theta_max 28.8830
_cell_measurement_theta_min 4.1270
_cell_volume 999.91(11)
_computing_cell_refinement 'CrysAlisPro 1.171.41.112a (Rigaku OD, 2021)'
_computing_data_collection 'CrysAlisPro 1.171.41.112a (Rigaku OD, 2021)'
_computing_data_reduction 'CrysAlisPro 1.171.41.112a (Rigaku OD, 2021)'
_computing_molecular_graphics 'XSHELL and shelxle'
_computing_publication_material XCIF
_computing_structure_refinement 'SHELXL-2018/3 (Sheldrick, 2018)'
_computing_structure_solution SHELXS
_diffrn_ambient_temperature 180(2)
_diffrn_detector_area_resol_mean 10.5082
_diffrn_measured_fraction_theta_full 0.997
_diffrn_measured_fraction_theta_max 0.848
_diffrn_measurement_device_type 'SuperNova, Dual, Cu at home/near, Atlas'
_diffrn_measurement_method '\w scans'
_diffrn_radiation_type MoK\a
_diffrn_radiation_wavelength 0.71073
_diffrn_reflns_av_R_equivalents 0.0400
_diffrn_reflns_av_unetI/netI 0.0602
_diffrn_reflns_Laue_measured_fraction_full 0.997
_diffrn_reflns_Laue_measured_fraction_max 0.848
_diffrn_reflns_limit_h_max 10
_diffrn_reflns_limit_h_min -10
_diffrn_reflns_limit_k_max 10
_diffrn_reflns_limit_k_min -10
_diffrn_reflns_limit_l_max 23
_diffrn_reflns_limit_l_min -16
_diffrn_reflns_number 8969
_diffrn_reflns_point_group_measured_fraction_full 0.997
_diffrn_reflns_point_group_measured_fraction_max 0.848
_diffrn_reflns_theta_full 25.242
_diffrn_reflns_theta_max 29.399
_diffrn_reflns_theta_min 3.266
_diffrn_source 'micro-focus sealed X-ray tube'
_exptl_absorpt_coefficient_mu 0.122
_exptl_absorpt_correction_T_max 1.000
_exptl_absorpt_correction_T_min 0.604
_exptl_absorpt_correction_type gaussian
_exptl_absorpt_process_details
;
CrysAlisPro 1.171.41.112a (Rigaku Oxford Diffraction, 2021)
Numerical absorption correction based on gaussian integration over
a multifaceted crystal model
Empirical absorption correction using spherical harmonics,
implemented in SCALE3 ABSPACK scaling algorithm.
;
_exptl_crystal_colour colourless
_exptl_crystal_density_diffrn 1.436
_exptl_crystal_description shard
_exptl_crystal_F_000 444
_exptl_crystal_recrystallization_method 'Re-crystallisation from solvent: DCM/Pentane'
_exptl_crystal_size_max 0.234
_exptl_crystal_size_mid 0.202
_exptl_crystal_size_min 0.041
_refine_diff_density_max 0.404
_refine_diff_density_min -0.311
_refine_diff_density_rms 0.073
_refine_ls_extinction_method none
_refine_ls_goodness_of_fit_ref 1.094
_refine_ls_hydrogen_treatment constr
_refine_ls_matrix_type full
_refine_ls_number_parameters 283
_refine_ls_number_reflns 4669
_refine_ls_number_restraints 0
_refine_ls_restrained_S_all 1.094
_refine_ls_R_factor_all 0.1181
_refine_ls_R_factor_gt 0.0875
_refine_ls_shift/su_max 0.000
_refine_ls_shift/su_mean 0.000
_refine_ls_structure_factor_coef Fsqd
_refine_ls_weighting_details 'w=1/[\s^2^(Fo^2^)+(0.0915P)^2^+1.4493P] where P=(Fo^2^+2Fc^2^)/3'
_refine_ls_weighting_scheme calc
_refine_ls_wR_factor_gt 0.2336
_refine_ls_wR_factor_ref 0.2558
_reflns_Friedel_coverage 0.000
_reflns_number_gt 3197
_reflns_number_total 4669
_reflns_threshold_expression 'I > 2\s(I)'
_cod_data_source_file d2ob00643j2.cif
_cod_data_source_block RM2221
_cod_database_code 7158683
_shelx_shelxl_version_number 2018/3
_shelx_space_group_comment
;
The symmetry employed for this shelxl refinement is uniquely defined
by the following loop, which should always be used as a source of
symmetry information in preference to the above space-group names.
They are only intended as comments.
;
_shelx_estimated_absorpt_t_min 0.972
_shelx_estimated_absorpt_t_max 0.995

loop_
_space_group_symop_operation_xyz
'x, y, z'
'-x, -y, -z'

loop_
_atom_site_label
_atom_site_type_symbol
_atom_site_fract_x
_atom_site_fract_y
_atom_site_fract_z
_atom_site_U_iso_or_equiv
_atom_site_adp_type
_atom_site_occupancy
_atom_site_site_symmetry_order
_atom_site_calc_flag
_atom_site_refinement_flags_posn
_atom_site_refinement_flags_adp
_atom_site_refinement_flags_occupancy
_atom_site_disorder_assembly
_atom_site_disorder_group
F5 F 0.6422(3) 0.6334(3) 0.09689(15) 0.0505(6) Uani 1 1 d . . . . .
F1 F 0.2946(3) 1.0498(3) 0.14721(17) 0.0567(7) Uani 1 1 d . . . . .
F4 F 0.8868(3) 0.8801(4) 0.06182(18) 0.0675(8) Uani 1 1 d . . . . .
F3 F 0.8398(4) 1.2141(4) 0.07127(18) 0.0762(9) Uani 1 1 d . . . . .
F2 F 0.5430(4) 1.2970(3) 0.1159(2) 0.0805(10) Uani 1 1 d . . . . .
C18 C 0.5833(4) 1.0437(4) 0.3912(2) 0.0303(7) Uani 1 1 d . . . . .
C17 C 0.5080(4) 0.8663(4) 0.3333(2) 0.0297(7) Uani 1 1 d . . . . .
C7 C 0.3252(4) 0.6937(4) 0.1418(2) 0.0322(7) Uani 1 1 d . . . . .
C15 C 0.0105(5) 0.6173(5) 0.2660(2) 0.0373(8) Uani 1 1 d . . . . .
C9 C 0.2898(4) 0.7107(4) 0.2156(2) 0.0309(7) Uani 1 1 d . . . . .
C10 C 0.1643(5) 0.5784(5) 0.2444(2) 0.0357(8) Uani 1 1 d . . . . .
C6 C 0.4605(5) 0.8325(4) 0.1236(2) 0.0331(7) Uani 1 1 d . . . . .
C23 C 0.7046(5) 1.0603(5) 0.4640(2) 0.0356(8) Uani 1 1 d . . . . .
C19 C 0.5335(5) 1.1927(4) 0.3715(2) 0.0355(8) Uani 1 1 d . . . . .
H19 H 0.451107 1.179071 0.322130 0.043 Uiso 1 1 calc R U . . .
C1 C 0.4410(5) 1.0048(5) 0.1279(2) 0.0417(9) Uani 1 1 d . . . . .
C5 C 0.6127(5) 0.7958(4) 0.1008(2) 0.0373(8) Uani 1 1 d . . . . .
C8 C 0.2314(5) 0.5359(5) 0.0727(2) 0.0402(8) Uani 1 1 d . . . . .
H8A H 0.186300 0.576958 0.024793 0.060 Uiso 1 1 calc R U . . .
H8B H 0.131980 0.464988 0.088962 0.060 Uiso 1 1 calc R U . . .
H8C H 0.314887 0.463220 0.059476 0.060 Uiso 1 1 calc R U . . .
C11 C 0.2051(5) 0.4167(5) 0.2491(2) 0.0418(9) Uani 1 1 d . . . . .
H11 H 0.311154 0.392429 0.234834 0.050 Uiso 1 1 calc R U . . .
C4 C 0.7418(5) 0.9228(6) 0.0833(2) 0.0458(9) Uani 1 1 d . . . . .
C22 C 0.7716(5) 1.2322(5) 0.5141(2) 0.0470(9) Uani 1 1 d . . . . .
H22 H 0.854423 1.248474 0.563647 0.056 Uiso 1 1 calc R U . . .
C20 C 0.6021(5) 1.3591(5) 0.4227(3) 0.0435(9) Uani 1 1 d . . . . .
H20 H 0.567240 1.459541 0.408990 0.052 Uiso 1 1 calc R U . . .
C2 C 0.5676(6) 1.1321(5) 0.1106(3) 0.0521(11) Uani 1 1 d . . . . .
C16 C -0.0351(6) 0.7907(5) 0.2624(3) 0.0492(10) Uani 1 1 d . . . . .
H16A H -0.010198 0.823278 0.212393 0.074 Uiso 1 1 calc R U . . .
H16B H 0.036552 0.882677 0.309840 0.074 Uiso 1 1 calc R U . . .
H16C H -0.161449 0.779669 0.262724 0.074 Uiso 1 1 calc R U . . .
C14 C -0.1032(5) 0.4886(5) 0.2912(2) 0.0453(9) Uani 1 1 d . . . . .
H14 H -0.209854 0.511626 0.305282 0.054 Uiso 1 1 calc R U . . .
C13 C -0.0623(6) 0.3285(5) 0.2958(3) 0.0487(10) Uani 1 1 d . . . . .
H13 H -0.140248 0.243250 0.313719 0.058 Uiso 1 1 calc R U . . .
C3 C 0.7169(6) 1.0909(5) 0.0883(3) 0.0525(11) Uani 1 1 d . . . . .
C24 C 0.7625(5) 0.9067(5) 0.4902(2) 0.0452(9) Uani 1 1 d . . . . .
H24A H 0.657654 0.816010 0.490447 0.068 Uiso 1 1 calc R U . . .
H24B H 0.837697 0.947881 0.545117 0.068 Uiso 1 1 calc R U . . .
H24C H 0.829859 0.855944 0.452127 0.068 Uiso 1 1 calc R U . . .
C12 C 0.0913(6) 0.2911(5) 0.2747(3) 0.0487(10) Uani 1 1 d . . . . .
H12 H 0.118511 0.180594 0.277610 0.058 Uiso 1 1 calc R U . . .
C21 C 0.7219(6) 1.3777(5) 0.4941(3) 0.0483(10) Uani 1 1 d . . . . .
H21 H 0.770303 1.491833 0.529717 0.058 Uiso 1 1 calc R U . . .
O1 O 0.3717(3) 0.8723(3) 0.27453(14) 0.0353(6) Uani 1 1 d . . . . .
O2 O 0.5583(4) 0.7338(3) 0.33449(18) 0.0483(7) Uani 1 1 d . . . . .

loop_
_atom_site_aniso_label
_atom_site_aniso_U_11
_atom_site_aniso_U_22
_atom_site_aniso_U_33
_atom_site_aniso_U_23
_atom_site_aniso_U_13
_atom_site_aniso_U_12
F5 0.0583(14) 0.0391(11) 0.0573(15) 0.0095(10) 0.0251(12) 0.0103(11)
F1 0.0577(15) 0.0430(12) 0.0705(18) 0.0166(12) 0.0057(13) 0.0176(11)
F4 0.0527(15) 0.0802(18) 0.0669(18) 0.0203(14) 0.0271(13) -0.0051(13)
F3 0.0702(18) 0.0692(17) 0.0721(19) 0.0407(15) -0.0007(14) -0.0333(14)
F2 0.087(2) 0.0365(13) 0.109(3) 0.0355(15) -0.0080(18) -0.0006(13)
C18 0.0299(16) 0.0293(15) 0.0313(16) 0.0057(13) 0.0116(13) 0.0033(13)
C17 0.0294(16) 0.0306(16) 0.0275(16) 0.0055(12) 0.0081(13) 0.0036(13)
C7 0.0324(17) 0.0278(15) 0.0310(17) 0.0060(13) 0.0018(13) -0.0002(13)
C15 0.0424(19) 0.0368(17) 0.0290(17) 0.0074(14) 0.0043(14) 0.0038(15)
C9 0.0321(16) 0.0276(15) 0.0274(16) 0.0039(12) 0.0036(13) -0.0007(13)
C10 0.0370(18) 0.0363(17) 0.0297(17) 0.0053(13) 0.0057(14) 0.0027(15)
C6 0.0374(18) 0.0292(15) 0.0279(16) 0.0092(13) 0.0020(14) -0.0014(14)
C23 0.0341(17) 0.0384(18) 0.0299(17) 0.0045(14) 0.0080(14) 0.0009(14)
C19 0.0369(18) 0.0318(16) 0.0375(19) 0.0052(14) 0.0121(15) 0.0075(14)
C1 0.046(2) 0.0324(17) 0.041(2) 0.0116(15) -0.0028(16) 0.0037(16)
C5 0.045(2) 0.0323(17) 0.0308(17) 0.0086(13) 0.0082(15) -0.0007(15)
C8 0.045(2) 0.0350(17) 0.0304(18) 0.0033(14) 0.0045(15) -0.0062(15)
C11 0.042(2) 0.0349(18) 0.049(2) 0.0116(16) 0.0133(17) 0.0051(16)
C4 0.040(2) 0.054(2) 0.036(2) 0.0127(17) 0.0072(16) -0.0064(18)
C22 0.044(2) 0.049(2) 0.034(2) -0.0030(16) -0.0003(16) -0.0019(18)
C20 0.052(2) 0.0318(17) 0.048(2) 0.0074(15) 0.0195(18) 0.0075(16)
C2 0.061(3) 0.0308(18) 0.053(2) 0.0174(17) -0.010(2) -0.0052(18)
C16 0.053(2) 0.051(2) 0.050(2) 0.0192(18) 0.0122(19) 0.0182(19)
C14 0.040(2) 0.050(2) 0.045(2) 0.0147(18) 0.0125(17) 0.0034(17)
C13 0.046(2) 0.043(2) 0.055(2) 0.0167(18) 0.0163(19) -0.0033(17)
C3 0.056(2) 0.045(2) 0.044(2) 0.0234(18) -0.0046(18) -0.0186(19)
C24 0.043(2) 0.050(2) 0.038(2) 0.0105(16) 0.0012(16) 0.0066(18)
C12 0.056(2) 0.0351(19) 0.057(3) 0.0170(17) 0.016(2) 0.0047(18)
C21 0.052(2) 0.0334(18) 0.047(2) -0.0075(16) 0.0113(18) -0.0037(17)
O1 0.0410(13) 0.0281(11) 0.0306(12) 0.0038(9) -0.0002(10) 0.0036(10)
O2 0.0503(16) 0.0342(13) 0.0510(17) -0.0003(11) -0.0046(13) 0.0115(12)

loop_
_atom_type_symbol
_atom_type_description
_atom_type_scat_dispersion_real
_atom_type_scat_dispersion_imag
_atom_type_scat_source
C C 0.0033 0.0016 'International Tables Vol C Tables 4.2.6.8 and 6.1.1.4'
H H 0.0000 0.0000 'International Tables Vol C Tables 4.2.6.8 and 6.1.1.4'
O O 0.0106 0.0060 'International Tables Vol C Tables 4.2.6.8 and 6.1.1.4'
F F 0.0171 0.0103 'International Tables Vol C Tables 4.2.6.8 and 6.1.1.4'

loop_
_geom_angle_atom_site_label_1
_geom_angle_atom_site_label_2
_geom_angle_atom_site_label_3
_geom_angle
_geom_angle_site_symmetry_1
_geom_angle_site_symmetry_3
_geom_angle_publ_flag
C19 C18 C23 120.6(3) . . ?
C19 C18 C17 119.3(3) . . ?
C23 C18 C17 120.2(3) . . ?
O2 C17 O1 122.0(3) . . ?
O2 C17 C18 127.0(3) . . ?
O1 C17 C18 111.0(3) . . ?
C9 C7 C6 120.7(3) . . ?
C9 C7 C8 122.3(3) . . ?
C6 C7 C8 116.9(3) . . ?
C10 C15 C14 118.2(3) . . ?
C10 C15 C16 121.8(3) . . ?
C14 C15 C16 120.0(3) . . ?
C7 C9 O1 118.2(3) . . ?
C7 C9 C10 126.9(3) . . ?
O1 C9 C10 114.8(3) . . ?
C15 C10 C11 120.7(3) . . ?
C15 C10 C9 120.5(3) . . ?
C11 C10 C9 118.8(3) . . ?
C5 C6 C1 116.4(3) . . ?
C5 C6 C7 121.3(3) . . ?
C1 C6 C7 122.3(3) . . ?
C22 C23 C18 116.5(3) . . ?
C22 C23 C24 119.7(3) . . ?
C18 C23 C24 123.8(3) . . ?
C20 C19 C18 121.0(4) . . ?
C20 C19 H19 119.5 . . ?
C18 C19 H19 119.5 . . ?
F1 C1 C2 118.3(3) . . ?
F1 C1 C6 120.1(3) . . ?
C2 C1 C6 121.6(4) . . ?
F5 C5 C6 119.8(3) . . ?
F5 C5 C4 117.5(3) . . ?
C6 C5 C4 122.7(3) . . ?
C7 C8 H8A 109.5 . . ?
C7 C8 H8B 109.5 . . ?
H8A C8 H8B 109.5 . . ?
C7 C8 H8C 109.5 . . ?
H8A C8 H8C 109.5 . . ?
H8B C8 H8C 109.5 . . ?
C12 C11 C10 120.2(4) . . ?
C12 C11 H11 119.9 . . ?
C10 C11 H11 119.9 . . ?
F4 C4 C3 121.0(4) . . ?
F4 C4 C5 120.2(4) . . ?
C3 C4 C5 118.8(4) . . ?
C21 C22 C23 122.4(4) . . ?
C21 C22 H22 118.8 . . ?
C23 C22 H22 118.8 . . ?
C21 C20 C19 119.2(4) . . ?
C21 C20 H20 120.4 . . ?
C19 C20 H20 120.4 . . ?
F2 C2 C3 120.2(4) . . ?
F2 C2 C1 119.4(4) . . ?
C3 C2 C1 120.3(4) . . ?
C15 C16 H16A 109.5 . . ?
C15 C16 H16B 109.5 . . ?
H16A C16 H16B 109.5 . . ?
C15 C16 H16C 109.5 . . ?
H16A C16 H16C 109.5 . . ?
H16B C16 H16C 109.5 . . ?
C13 C14 C15 120.8(4) . . ?
C13 C14 H14 119.6 . . ?
C15 C14 H14 119.6 . . ?
C14 C13 C12 120.6(4) . . ?
C14 C13 H13 119.7 . . ?
C12 C13 H13 119.7 . . ?
F3 C3 C2 120.5(4) . . ?
F3 C3 C4 119.4(4) . . ?
C2 C3 C4 120.1(3) . . ?
C23 C24 H24A 109.5 . . ?
C23 C24 H24B 109.5 . . ?
H24A C24 H24B 109.5 . . ?
C23 C24 H24C 109.5 . . ?
H24A C24 H24C 109.5 . . ?
H24B C24 H24C 109.5 . . ?
C13 C12 C11 119.4(4) . . ?
C13 C12 H12 120.3 . . ?
C11 C12 H12 120.3 . . ?
C22 C21 C20 120.4(3) . . ?
C22 C21 H21 119.8 . . ?
C20 C21 H21 119.8 . . ?
C17 O1 C9 116.1(3) . . ?

loop_
_geom_bond_atom_site_label_1
_geom_bond_atom_site_label_2
_geom_bond_distance
_geom_bond_site_symmetry_2
_geom_bond_publ_flag
F5 C5 1.342(4) . ?
F1 C1 1.341(5) . ?
F4 C4 1.337(5) . ?
F3 C3 1.341(4) . ?
F2 C2 1.345(5) . ?
C18 C19 1.398(5) . ?
C18 C23 1.407(5) . ?
C18 C17 1.494(4) . ?
C17 O2 1.195(4) . ?
C17 O1 1.360(4) . ?
C7 C9 1.324(5) . ?
C7 C6 1.487(4) . ?
C7 C8 1.506(5) . ?
C15 C10 1.393(5) . ?
C15 C14 1.399(5) . ?
C15 C16 1.496(5) . ?
C9 O1 1.422(4) . ?
C9 C10 1.504(5) . ?
C10 C11 1.395(5) . ?
C6 C5 1.383(5) . ?
C6 C1 1.392(5) . ?
C23 C22 1.404(5) . ?
C23 C24 1.502(5) . ?
C19 C20 1.380(5) . ?
C19 H19 0.9500 . ?
C1 C2 1.381(6) . ?
C5 C4 1.394(5) . ?
C8 H8A 0.9800 . ?
C8 H8B 0.9800 . ?
C8 H8C 0.9800 . ?
C11 C12 1.387(5) . ?
C11 H11 0.9500 . ?
C4 C3 1.372(6) . ?
C22 C21 1.374(6) . ?
C22 H22 0.9500 . ?
C20 C21 1.378(6) . ?
C20 H20 0.9500 . ?
C2 C3 1.370(7) . ?
C16 H16A 0.9800 . ?
C16 H16B 0.9800 . ?
C16 H16C 0.9800 . ?
C14 C13 1.382(6) . ?
C14 H14 0.9500 . ?
C13 C12 1.384(6) . ?
C13 H13 0.9500 . ?
C24 H24A 0.9800 . ?
C24 H24B 0.9800 . ?
C24 H24C 0.9800 . ?
C12 H12 0.9500 . ?
C21 H21 0.9500 . ?
